data_7022903
loop_
_publ_author_name
'Chen, Xiao-Chun'
'Wang, Yin-Ge'
'Tao, Tao'
'Geng, Jiao'
'Huang, Wei'
'Qian, Hui-Fen'

_publ_section_title
;
 Two pairs of 1 : 2 nickel(II) and copper(II) metal-complex dyes showing
 the same trans configuration and azo-hydrazone transformation but
 different thermal properties.
;
_journal_issue 21
_journal_name_full 'Dalton transactions (Cambridge, England : 2003)'
_journal_page_first 7679
_journal_page_last 7692
_journal_paper_doi 10.1039/c3dt50229e
_journal_volume 42
_journal_year 2013
_chemical_formula_moiety 'C38 H36 N10 Ni O10'
_chemical_formula_sum 'C38 H36 N10 Ni O10'
_chemical_formula_weight 851.48
_chemical_name_systematic
;
?
;
_space_group_IT_number 2
_symmetry_cell_setting triclinic
_symmetry_space_group_name_Hall '-P 1'
_symmetry_space_group_name_H-M 'P -1'
_atom_sites_solution_hydrogens geom
_atom_sites_solution_primary direct
_atom_sites_solution_secondary difmap
_audit_creation_method SHELXL-97
_cell_angle_alpha 73.1240(10)
_cell_angle_beta 74.2220(10)
_cell_angle_gamma 77.9910(10)
_cell_formula_units_Z 1
_cell_length_a 9.0372(5)
_cell_length_b 10.4058(5)
_cell_length_c 11.1366(6)
_cell_measurement_reflns_used 2645
_cell_measurement_temperature 291(2)
_cell_measurement_theta_max 26.58
_cell_measurement_theta_min 2.37
_cell_volume 954.89(9)
_computing_cell_refinement SMART
_computing_data_collection 'SMART (BRUKER 2000)'
_computing_data_reduction 'SAINT (BRUKER 2000)'
_computing_molecular_graphics SHELXTL
_computing_publication_material SHELXTL
_computing_structure_refinement SHELXTL
_computing_structure_solution 'SHELXTL (BRUKER 2000)'
_diffrn_ambient_temperature 291(2)
_diffrn_measured_fraction_theta_full 0.993
_diffrn_measured_fraction_theta_max 0.993
_diffrn_measurement_device_type 'BRUKER Smart Apex CCD area detector'
_diffrn_measurement_method '\f and \w scans'
_diffrn_radiation_monochromator graphite
_diffrn_radiation_source 'fine-focus sealed tube'
_diffrn_radiation_type MoK\a
_diffrn_radiation_wavelength 0.71073
_diffrn_reflns_av_R_equivalents 0.0312
_diffrn_reflns_av_sigmaI/netI 0.0384
_diffrn_reflns_limit_h_max 10
_diffrn_reflns_limit_h_min -10
_diffrn_reflns_limit_k_max 8
_diffrn_reflns_limit_k_min -12
_diffrn_reflns_limit_l_max 13
_diffrn_reflns_limit_l_min -13
_diffrn_reflns_number 5349
_diffrn_reflns_theta_full 25.00
_diffrn_reflns_theta_max 25.00
_diffrn_reflns_theta_min 1.96
_exptl_absorpt_coefficient_mu 0.581
_exptl_absorpt_correction_T_max 0.9442
_exptl_absorpt_correction_T_min 0.9335
_exptl_absorpt_correction_type multi-scan
_exptl_absorpt_process_details 'SADABS, Bruker(2000)'
_exptl_crystal_colour purple
_exptl_crystal_density_diffrn 1.481
_exptl_crystal_density_method 'not measured'
_exptl_crystal_description block
_exptl_crystal_F_000 442
_exptl_crystal_size_max 0.12
_exptl_crystal_size_mid 0.11
_exptl_crystal_size_min 0.10
_refine_diff_density_max 0.230
_refine_diff_density_min -0.199
_refine_diff_density_rms 0.041
_refine_ls_extinction_method none
_refine_ls_goodness_of_fit_ref 0.987
_refine_ls_hydrogen_treatment constr
_refine_ls_matrix_type full
_refine_ls_number_parameters 271
_refine_ls_number_reflns 3341
_refine_ls_number_restraints 0
_refine_ls_restrained_S_all 0.987
_refine_ls_R_factor_all 0.0360
_refine_ls_R_factor_gt 0.0311
_refine_ls_shift/su_max 0.000
_refine_ls_shift/su_mean 0.000
_refine_ls_structure_factor_coef Fsqd
_refine_ls_weighting_details 'calc w=1/[\s^2^(Fo^2^)+(0.0429P)^2^] where P=(Fo^2^+2Fc^2^)/3'
_refine_ls_weighting_scheme calc
_refine_ls_wR_factor_gt 0.0771
_refine_ls_wR_factor_ref 0.0788
_reflns_number_gt 2927
_reflns_number_total 3341
_reflns_threshold_expression >2sigma(I)
_cod_data_source_file c3dt50229e.txt
_cod_data_source_block 3
_cod_depositor_comments
;
The following automatic conversions were performed:

'_symmetry_cell_setting' value 'Triclinic' changed to 'triclinic'
according to /home/saulius/struct/CIF-dictionaries/cif_core.dic
dictionary named 'cif_core.dic' version 2.4.2 from 2011-04-26.

Automatic conversion script
Id: cif_fix_values 1891 2012-01-12 08:04:46Z andrius 
;
_cod_original_sg_symbol_H-M P-1
_cod_database_code 7022903

loop_
_symmetry_equiv_pos_as_xyz
'x, y, z'
'-x, -y, -z'

loop_
_atom_site_label
_atom_site_type_symbol
_atom_site_fract_x
_atom_site_fract_y
_atom_site_fract_z
_atom_site_U_iso_or_equiv
_atom_site_adp_type
_atom_site_occupancy
_atom_site_symmetry_multiplicity
_atom_site_calc_flag
_atom_site_refinement_flags
Ni1 Ni 0.5000 0.0000 0.5000 0.03729(12) Uani 1 2 d S
C14 C 0.5552(3) 0.41967(19) 0.66369(19) 0.0533(5) Uani 1 1 d .
C13 C 0.4860(3) 0.5104(2) 0.7412(2) 0.0713(7) Uani 1 1 d .
H13 H 0.5480 0.5590 0.7608 0.086 Uiso 1 1 calc R
C12 C 0.3299(3) 0.5286(2) 0.7881(2) 0.0800(8) Uani 1 1 d .
H12 H 0.2868 0.5884 0.8404 0.096 Uiso 1 1 calc R
C11 C 0.2340(3) 0.4596(2) 0.7592(2) 0.0738(7) Uani 1 1 d .
H11 H 0.1272 0.4731 0.7914 0.089 Uiso 1 1 calc R
C10 C 0.2991(3) 0.3708(2) 0.6823(2) 0.0602(5) Uani 1 1 d .
H10 H 0.2351 0.3250 0.6617 0.072 Uiso 1 1 calc R
C9 C 0.4590(2) 0.34824(18) 0.63481(17) 0.0474(5) Uani 1 1 d .
C8 C 0.5265(2) 0.24788(17) 0.55844(17) 0.0424(4) Uani 1 1 d .
C7 C 0.6895(2) 0.23244(17) 0.51136(17) 0.0427(4) Uani 1 1 d .
C15 C 0.7881(2) 0.31498(19) 0.53435(18) 0.0501(5) Uani 1 1 d .
C16 C 0.8144(3) 0.4789(3) 0.6422(3) 0.0838(8) Uani 1 1 d .
H16A H 0.7953 0.5724 0.5972 0.126 Uiso 1 1 calc R
H16B H 0.9215 0.4440 0.6139 0.126 Uiso 1 1 calc R
H16C H 0.7916 0.4717 0.7331 0.126 Uiso 1 1 calc R
C4 C 0.82515(19) 0.00340(17) 0.31294(16) 0.0400(4) Uani 1 1 d .
C5 C 0.9816(2) -0.0223(2) 0.31599(19) 0.0528(5) Uani 1 1 d .
H5 H 1.0150 0.0064 0.3746 0.063 Uiso 1 1 calc R
C6 C 1.0870(2) -0.0903(2) 0.23244(19) 0.0570(5) Uani 1 1 d .
H6 H 1.1919 -0.1067 0.2332 0.068 Uiso 1 1 calc R
C1 C 1.0349(2) -0.13331(19) 0.14814(17) 0.0497(5) Uani 1 1 d .
C2 C 0.8814(2) -0.1074(2) 0.14187(18) 0.0551(5) Uani 1 1 d .
H2 H 0.8491 -0.1360 0.0825 0.066 Uiso 1 1 calc R
C3 C 0.7762(2) -0.0387(2) 0.22469(17) 0.0487(5) Uani 1 1 d .
H3 H 0.6719 -0.0204 0.2215 0.058 Uiso 1 1 calc R
C17 C 0.7049(2) -0.15042(18) 0.68399(17) 0.0442(4) Uani 1 1 d .
H17 H 0.7766 -0.1691 0.6114 0.053 Uiso 1 1 calc R
C18 C 0.6275(3) -0.1854(4) 0.9132(2) 0.1063(11) Uani 1 1 d .
H18A H 0.6427 -0.1033 0.9282 0.159 Uiso 1 1 calc R
H18B H 0.6441 -0.2600 0.9850 0.159 Uiso 1 1 calc R
H18C H 0.5234 -0.1769 0.9033 0.159 Uiso 1 1 calc R
C19 C 0.8829(3) -0.2969(2) 0.8110(2) 0.0717(6) Uani 1 1 d .
H19A H 0.9439 -0.3056 0.7277 0.108 Uiso 1 1 calc R
H19B H 0.8620 -0.3848 0.8644 0.108 Uiso 1 1 calc R
H19C H 0.9391 -0.2578 0.8501 0.108 Uiso 1 1 calc R
N4 N 0.7147(2) 0.40030(16) 0.61540(16) 0.0570(4) Uani 1 1 d .
N3 N 0.77346(17) 0.15402(14) 0.43108(14) 0.0428(4) Uani 1 1 d .
N2 N 0.71135(16) 0.06966(14) 0.40154(13) 0.0400(3) Uani 1 1 d .
N1 N 1.1461(2) -0.2138(2) 0.06434(17) 0.0692(5) Uani 1 1 d .
N5 N 0.73678(18) -0.20953(18) 0.79685(15) 0.0548(4) Uani 1 1 d .
O3 O 0.43608(14) 0.18252(12) 0.53794(12) 0.0460(3) Uani 1 1 d .
O4 O 0.92778(16) 0.30900(15) 0.48903(14) 0.0642(4) Uani 1 1 d .
O1 O 1.0965(2) -0.2668(2) 0.0037(2) 0.1106(7) Uani 1 1 d .
O2 O 1.2827(2) -0.2231(2) 0.06119(18) 0.1033(7) Uani 1 1 d .
O5 O 0.58492(14) -0.07105(13) 0.66817(12) 0.0496(3) Uani 1 1 d .

loop_
_atom_site_aniso_label
_atom_site_aniso_U_11
_atom_site_aniso_U_22
_atom_site_aniso_U_33
_atom_site_aniso_U_23
_atom_site_aniso_U_13
_atom_site_aniso_U_12
Ni1 0.03125(19) 0.0407(2) 0.0417(2) -0.01520(14) -0.00567(14) -0.00520(13)
C14 0.0718(14) 0.0373(10) 0.0469(11) -0.0121(9) -0.0043(10) -0.0091(9)
C13 0.0958(19) 0.0515(13) 0.0685(15) -0.0287(12) -0.0088(14) -0.0074(12)
C12 0.104(2) 0.0538(14) 0.0694(16) -0.0293(13) 0.0011(15) 0.0085(14)
C11 0.0721(16) 0.0553(13) 0.0778(17) -0.0238(13) 0.0027(13) 0.0108(12)
C10 0.0605(14) 0.0443(11) 0.0645(13) -0.0154(10) -0.0039(11) 0.0061(10)
C9 0.0552(12) 0.0357(10) 0.0455(11) -0.0117(8) -0.0033(9) -0.0017(9)
C8 0.0460(11) 0.0360(9) 0.0419(10) -0.0097(8) -0.0060(8) -0.0040(8)
C7 0.0428(11) 0.0418(10) 0.0446(10) -0.0161(8) -0.0047(8) -0.0079(8)
C15 0.0574(13) 0.0451(11) 0.0504(11) -0.0150(9) -0.0057(10) -0.0167(9)
C16 0.098(2) 0.0827(17) 0.0921(18) -0.0460(15) -0.0089(15) -0.0415(15)
C4 0.0366(10) 0.0412(9) 0.0400(10) -0.0116(8) -0.0014(8) -0.0079(8)
C5 0.0406(11) 0.0674(13) 0.0554(12) -0.0267(11) -0.0067(9) -0.0074(9)
C6 0.0382(11) 0.0716(14) 0.0565(12) -0.0200(11) -0.0038(9) -0.0004(10)
C1 0.0504(12) 0.0516(11) 0.0403(10) -0.0163(9) 0.0024(9) -0.0021(9)
C2 0.0564(13) 0.0688(13) 0.0447(11) -0.0254(10) -0.0038(9) -0.0125(10)
C3 0.0395(10) 0.0630(12) 0.0452(11) -0.0212(10) -0.0050(8) -0.0059(9)
C17 0.0421(11) 0.0485(11) 0.0463(11) -0.0171(9) -0.0085(9) -0.0103(9)
C18 0.0677(18) 0.172(3) 0.0511(15) -0.0182(17) -0.0075(13) 0.0229(18)
C19 0.0550(14) 0.0805(16) 0.0770(16) -0.0198(13) -0.0257(12) 0.0106(12)
N4 0.0682(12) 0.0513(10) 0.0592(10) -0.0256(9) -0.0047(9) -0.0210(8)
N3 0.0422(9) 0.0436(8) 0.0451(9) -0.0158(7) -0.0046(7) -0.0114(7)
N2 0.0357(8) 0.0432(8) 0.0428(8) -0.0174(7) -0.0041(7) -0.0058(6)
N1 0.0640(13) 0.0774(13) 0.0546(11) -0.0246(10) 0.0055(10) 0.0020(10)
N5 0.0410(9) 0.0725(11) 0.0470(10) -0.0138(9) -0.0116(8) 0.0008(8)
O3 0.0365(7) 0.0459(7) 0.0572(8) -0.0205(6) -0.0059(6) -0.0047(6)
O4 0.0509(9) 0.0728(10) 0.0778(10) -0.0331(8) -0.0006(8) -0.0261(7)
O1 0.0983(15) 0.1457(19) 0.1109(15) -0.0975(15) -0.0068(12) 0.0042(13)
O2 0.0575(12) 0.1459(18) 0.0983(14) -0.0607(14) 0.0054(10) 0.0161(11)
O5 0.0400(7) 0.0604(8) 0.0482(8) -0.0172(6) -0.0112(6) -0.0001(6)

loop_
_atom_type_symbol
_atom_type_description
_atom_type_scat_dispersion_real
_atom_type_scat_dispersion_imag
_atom_type_scat_source
C C 0.0033 0.0016 'International Tables Vol C Tables 4.2.6.8 and 6.1.1.4'
H H 0.0000 0.0000 'International Tables Vol C Tables 4.2.6.8 and 6.1.1.4'
N N 0.0061 0.0033 'International Tables Vol C Tables 4.2.6.8 and 6.1.1.4'
Ni Ni 0.3393 1.1124 'International Tables Vol C Tables 4.2.6.8 and 6.1.1.4'
O O 0.0106 0.0060 'International Tables Vol C Tables 4.2.6.8 and 6.1.1.4'

loop_
_geom_angle_atom_site_label_1
_geom_angle_atom_site_label_2
_geom_angle_atom_site_label_3
_geom_angle
_geom_angle_site_symmetry_1
_geom_angle_site_symmetry_3
O3 Ni1 O3 180.0 . 2_656
O3 Ni1 N2 94.87(5) . 2_656
O3 Ni1 N2 85.13(5) 2_656 2_656
O3 Ni1 N2 85.13(5) . .
O3 Ni1 N2 94.87(5) 2_656 .
N2 Ni1 N2 180.00(4) 2_656 .
O3 Ni1 O5 89.02(5) . .
O3 Ni1 O5 90.98(5) 2_656 .
N2 Ni1 O5 90.94(5) 2_656 .
N2 Ni1 O5 89.06(5) . .
O3 Ni1 O5 90.98(5) . 2_656
O3 Ni1 O5 89.02(5) 2_656 2_656
N2 Ni1 O5 89.06(5) 2_656 2_656
N2 Ni1 O5 90.94(5) . 2_656
O5 Ni1 O5 180.00(3) . 2_656
N4 C14 C13 121.4(2) . .
N4 C14 C9 120.22(16) . .
C13 C14 C9 118.4(2) . .
C12 C13 C14 121.0(2) . .
C12 C13 H13 119.5 . .
C14 C13 H13 119.5 . .
C13 C12 C11 121.0(2) . .
C13 C12 H12 119.5 . .
C11 C12 H12 119.5 . .
C10 C11 C12 119.0(2) . .
C10 C11 H11 120.5 . .
C12 C11 H11 120.5 . .
C11 C10 C9 121.2(2) . .
C11 C10 H10 119.4 . .
C9 C10 H10 119.4 . .
C10 C9 C14 119.35(17) . .
C10 C9 C8 120.24(18) . .
C14 C9 C8 120.39(18) . .
O3 C8 C7 124.56(15) . .
O3 C8 C9 118.43(16) . .
C7 C8 C9 117.01(16) . .
N3 C7 C8 126.54(16) . .
N3 C7 C15 111.03(16) . .
C8 C7 C15 122.11(15) . .
O4 C15 N4 120.08(17) . .
O4 C15 C7 123.48(16) . .
N4 C15 C7 116.42(17) . .
N4 C16 H16A 109.5 . .
N4 C16 H16B 109.5 . .
H16A C16 H16B 109.5 . .
N4 C16 H16C 109.5 . .
H16A C16 H16C 109.5 . .
H16B C16 H16C 109.5 . .
C3 C4 C5 119.73(16) . .
C3 C4 N2 118.64(15) . .
C5 C4 N2 121.61(15) . .
C6 C5 C4 120.08(17) . .
C6 C5 H5 120.0 . .
C4 C5 H5 120.0 . .
C1 C6 C5 118.98(18) . .
C1 C6 H6 120.5 . .
C5 C6 H6 120.5 . .
C6 C1 C2 122.07(17) . .
C6 C1 N1 119.00(18) . .
C2 C1 N1 118.89(18) . .
C1 C2 C3 118.97(17) . .
C1 C2 H2 120.5 . .
C3 C2 H2 120.5 . .
C2 C3 C4 120.14(17) . .
C2 C3 H3 119.9 . .
C4 C3 H3 119.9 . .
O5 C17 N5 123.89(17) . .
O5 C17 H17 118.1 . .
N5 C17 H17 118.1 . .
N5 C18 H18A 109.5 . .
N5 C18 H18B 109.5 . .
H18A C18 H18B 109.5 . .
N5 C18 H18C 109.5 . .
H18A C18 H18C 109.5 . .
H18B C18 H18C 109.5 . .
N5 C19 H19A 109.5 . .
N5 C19 H19B 109.5 . .
H19A C19 H19B 109.5 . .
N5 C19 H19C 109.5 . .
H19A C19 H19C 109.5 . .
H19B C19 H19C 109.5 . .
C14 N4 C15 123.50(16) . .
C14 N4 C16 119.99(17) . .
C15 N4 C16 116.39(18) . .
N2 N3 C7 121.54(15) . .
N3 N2 C4 109.61(14) . .
N3 N2 Ni1 125.77(10) . .
C4 N2 Ni1 122.81(11) . .
O1 N1 O2 123.7(2) . .
O1 N1 C1 118.5(2) . .
O2 N1 C1 117.8(2) . .
C17 N5 C18 120.16(16) . .
C17 N5 C19 122.20(17) . .
C18 N5 C19 117.61(17) . .
C8 O3 Ni1 124.23(11) . .
C17 O5 Ni1 127.40(11) . .

loop_
_geom_bond_atom_site_label_1
_geom_bond_atom_site_label_2
_geom_bond_distance
_geom_bond_site_symmetry_2
Ni1 O3 1.9990(11) .
Ni1 O3 1.9990(11) 2_656
Ni1 N2 2.0861(14) 2_656
Ni1 N2 2.0861(14) .
Ni1 O5 2.0940(11) .
Ni1 O5 2.0940(11) 2_656
C14 N4 1.389(3) .
C14 C13 1.401(3) .
C14 C9 1.404(3) .
C13 C12 1.358(3) .
C13 H13 0.9300 .
C12 C11 1.383(4) .
C12 H12 0.9300 .
C11 C10 1.376(3) .
C11 H11 0.9300 .
C10 C9 1.392(3) .
C10 H10 0.9300 .
C9 C8 1.468(2) .
C8 O3 1.267(2) .
C8 C7 1.414(3) .
C7 N3 1.356(2) .
C7 C15 1.473(2) .
C15 O4 1.221(2) .
C15 N4 1.392(2) .
C16 N4 1.471(3) .
C16 H16A 0.9600 .
C16 H16B 0.9600 .
C16 H16C 0.9600 .
C4 C3 1.386(2) .
C4 C5 1.391(2) .
C4 N2 1.433(2) .
C5 C6 1.375(3) .
C5 H5 0.9300 .
C6 C1 1.369(3) .
C6 H6 0.9300 .
C1 C2 1.374(3) .
C1 N1 1.475(2) .
C2 C3 1.375(2) .
C2 H2 0.9300 .
C3 H3 0.9300 .
C17 O5 1.239(2) .
C17 N5 1.310(2) .
C17 H17 0.9300 .
C18 N5 1.452(3) .
C18 H18A 0.9601 .
C18 H18B 0.9601 .
C18 H18C 0.9601 .
C19 N5 1.458(2) .
C19 H19A 0.9600 .
C19 H19B 0.9600 .
C19 H19C 0.9600 .
N3 N2 1.2911(19) .
N1 O1 1.202(2) .
N1 O2 1.210(2) .

loop_
_geom_torsion_atom_site_label_1
_geom_torsion_atom_site_label_2
_geom_torsion_atom_site_label_3
_geom_torsion_atom_site_label_4
_geom_torsion
_geom_torsion_site_symmetry_1
N4 C14 C13 C12 -179.9(2) .
C9 C14 C13 C12 0.4(3) .
C14 C13 C12 C11 -1.0(4) .
C13 C12 C11 C10 0.4(4) .
C12 C11 C10 C9 0.8(3) .
C11 C10 C9 C14 -1.4(3) .
C11 C10 C9 C8 176.85(18) .
N4 C14 C9 C10 -178.91(18) .
C13 C14 C9 C10 0.8(3) .
N4 C14 C9 C8 2.9(3) .
C13 C14 C9 C8 -177.48(17) .
C10 C9 C8 O3 -0.4(3) .
C14 C9 C8 O3 177.80(17) .
C10 C9 C8 C7 178.81(17) .
C14 C9 C8 C7 -3.0(3) .
O3 C8 C7 N3 4.8(3) .
C9 C8 C7 N3 -174.43(16) .
O3 C8 C7 C15 177.68(17) .
C9 C8 C7 C15 -1.5(3) .
N3 C7 C15 O4 -2.0(3) .
C8 C7 C15 O4 -175.87(19) .
N3 C7 C15 N4 179.87(16) .
C8 C7 C15 N4 5.9(3) .
C3 C4 C5 C6 -0.5(3) .
N2 C4 C5 C6 177.77(18) .
C4 C5 C6 C1 -0.9(3) .
C5 C6 C1 C2 1.9(3) .
C5 C6 C1 N1 -176.10(19) .
C6 C1 C2 C3 -1.4(3) .
N1 C1 C2 C3 176.58(18) .
C1 C2 C3 C4 -0.1(3) .
C5 C4 C3 C2 1.0(3) .
N2 C4 C3 C2 -177.34(18) .
C13 C14 N4 C15 -177.62(18) .
C9 C14 N4 C15 2.0(3) .
C13 C14 N4 C16 -1.8(3) .
C9 C14 N4 C16 177.87(19) .
O4 C15 N4 C14 175.49(19) .
C7 C15 N4 C14 -6.3(3) .
O4 C15 N4 C16 -0.5(3) .
C7 C15 N4 C16 177.77(18) .
C8 C7 N3 N2 -9.0(3) .
C15 C7 N3 N2 177.38(15) .
C7 N3 N2 C4 178.44(15) .
C7 N3 N2 Ni1 -16.6(2) .
C3 C4 N2 N3 -150.08(17) .
C5 C4 N2 N3 31.6(2) .
C3 C4 N2 Ni1 44.4(2) .
C5 C4 N2 Ni1 -133.90(16) .
O3 Ni1 N2 N3 31.86(13) .
O3 Ni1 N2 N3 -148.14(13) 2_656
N2 Ni1 N2 N3 83(100) 2_656
O5 Ni1 N2 N3 -57.24(13) .
O5 Ni1 N2 N3 122.76(13) 2_656
O3 Ni1 N2 C4 -165.05(13) .
O3 Ni1 N2 C4 14.95(13) 2_656
N2 Ni1 N2 C4 -114(100) 2_656
O5 Ni1 N2 C4 105.86(12) .
O5 Ni1 N2 C4 -74.14(12) 2_656
C6 C1 N1 O1 169.9(2) .
C2 C1 N1 O1 -8.1(3) .
C6 C1 N1 O2 -9.7(3) .
C2 C1 N1 O2 172.3(2) .
O5 C17 N5 C18 1.0(3) .
O5 C17 N5 C19 -176.78(19) .
C7 C8 O3 Ni1 25.7(2) .
C9 C8 O3 Ni1 -155.17(12) .
O3 Ni1 O3 C8 -119(100) 2_656
N2 Ni1 O3 C8 144.71(14) 2_656
N2 Ni1 O3 C8 -35.29(14) .
O5 Ni1 O3 C8 53.85(14) .
O5 Ni1 O3 C8 -126.15(14) 2_656
N5 C17 O5 Ni1 -167.14(14) .
O3 Ni1 O5 C17 -140.85(15) .
O3 Ni1 O5 C17 39.15(15) 2_656
N2 Ni1 O5 C17 124.30(15) 2_656
N2 Ni1 O5 C17 -55.70(15) .
O5 Ni1 O5 C17 157(100) 2_656
